data_2225498
loop_
_publ_author_name
'Horkaew, Jirapa'
'Suwunwong, Thitipone'
'Chantrapromma, Suchada'
'Karalai, Chatchanok'
'Fun, Hoong-Kun'

_publ_section_title
;
 (<i>E</i>)-3-(Anthracen-9-yl)-1-(furan-2-yl)prop-2-en-1-one
;
_journal_coeditor_code CI5032
_journal_issue 4
_journal_name_full 'Acta Crystallographica Section E'
_journal_page_first o800
_journal_page_last o801
_journal_paper_doi 10.1107/S1600536810005982
_journal_volume 66
_journal_year 2010
_chemical_formula_iupac 'C21 H14 O2'
_chemical_formula_moiety 'C21 H14 O2'
_chemical_formula_sum 'C21 H14 O2'
_chemical_formula_weight 298.32
_chemical_melting_point_gt 423
_chemical_melting_point_lt 424
_chemical_name_common
;
(<i>E</i>)-3-(anthracen-9-yl)-1-(furan-2-yl)prop-2-en-1-one
;
_chemical_name_systematic
;
(<i>E</i>)-3-(anthracen-9-yl)-1-(furan-2-yl)prop-2-en-1-one
;
_space_group_IT_number 14
_symmetry_cell_setting monoclinic
_symmetry_space_group_name_Hall '-P 2ybc'
_symmetry_space_group_name_H-M 'P 1 21/c 1'
_atom_sites_solution_hydrogens geom
_atom_sites_solution_primary direct
_atom_sites_solution_secondary difmap
_audit_creation_method SHELXL-97
_cell_angle_alpha 90.00
_cell_angle_beta 104.0990(10)
_cell_angle_gamma 90.00
_cell_formula_units_Z 4
_cell_length_a 21.5743(4)
_cell_length_b 5.45710(10)
_cell_length_c 12.8394(2)
_cell_measurement_reflns_used 4251
_cell_measurement_temperature 100
_cell_measurement_theta_max 30.00
_cell_measurement_theta_min 2.92
_cell_volume 1466.09(4)
_computing_cell_refinement 'SAINT (Bruker, 2005)'
_computing_data_collection 'APEX2 (Bruker, 2005)'
_computing_data_reduction 'SAINT (Bruker, 2005)'
_computing_molecular_graphics 'SHELXTL (Sheldrick, 2008)'
_computing_publication_material
;
SHELXTL (Sheldrick, 2008) and PLATON (Spek, 2009)
;
_computing_structure_refinement 'SHELXTL (Sheldrick, 2008)'
_computing_structure_solution 'SHELXTL (Sheldrick, 2008)'
_diffrn_ambient_temperature 100
_diffrn_measured_fraction_theta_full 0.994
_diffrn_measured_fraction_theta_max 0.994
_diffrn_measurement_device_type 'Bruker APEXII CCD area-detector'
_diffrn_measurement_method '\f and \w scans'
_diffrn_radiation_monochromator graphite
_diffrn_radiation_source 'sealed tube'
_diffrn_radiation_type MoK\a
_diffrn_radiation_wavelength 0.71073
_diffrn_reflns_av_R_equivalents 0.0292
_diffrn_reflns_av_sigmaI/netI 0.0228
_diffrn_reflns_limit_h_max 30
_diffrn_reflns_limit_h_min -26
_diffrn_reflns_limit_k_max 7
_diffrn_reflns_limit_k_min -7
_diffrn_reflns_limit_l_max 18
_diffrn_reflns_limit_l_min -17
_diffrn_reflns_number 19468
_diffrn_reflns_theta_full 30.00
_diffrn_reflns_theta_max 30.00
_diffrn_reflns_theta_min 2.92
_diffrn_standards_number 0
_exptl_absorpt_coefficient_mu 0.086
_exptl_absorpt_correction_T_max 0.9943
_exptl_absorpt_correction_T_min 0.9545
_exptl_absorpt_correction_type multi-scan
_exptl_absorpt_process_details '(SADABS; Bruker, 2005)'
_exptl_crystal_colour Yellow
_exptl_crystal_density_diffrn 1.352
_exptl_crystal_density_method 'not measured'
_exptl_crystal_description Plate
_exptl_crystal_F_000 624
_exptl_crystal_size_max 0.55
_exptl_crystal_size_mid 0.25
_exptl_crystal_size_min 0.07
_refine_diff_density_max 0.370
_refine_diff_density_min -0.219
_refine_ls_extinction_method none
_refine_ls_goodness_of_fit_ref 1.034
_refine_ls_hydrogen_treatment refall
_refine_ls_matrix_type full
_refine_ls_number_parameters 264
_refine_ls_number_reflns 4251
_refine_ls_number_restraints 0
_refine_ls_restrained_S_all 1.034
_refine_ls_R_factor_all 0.0508
_refine_ls_R_factor_gt 0.0413
_refine_ls_shift/su_max 0.001
_refine_ls_shift/su_max_lt 0.001
_refine_ls_shift/su_mean <0.001
_refine_ls_structure_factor_coef Fsqd
_refine_ls_weighting_details 'calc w=1/[\s^2^(Fo^2^)+(0.0624P)^2^+0.4737P] where P=(Fo^2^+2Fc^2^)/3'
_refine_ls_weighting_scheme calc
_refine_ls_wR_factor_gt 0.1096
_refine_ls_wR_factor_ref 0.1183
_reflns_number_gt 3549
_reflns_number_total 4251
_reflns_threshold_expression I>2\s(I)
_cod_data_source_file ci5032.cif
_cod_data_source_block I
_cod_depositor_comments
;
The following automatic conversions were performed:
'_symmetry_cell_setting' value 'Monoclinic' changed to 'monoclinic'
according to '/home/saulius/struct/CIF-dictionaries/cif_core.dic'
dictionary named 'cif_core.dic' version 2.4.1 from 2010-06-29.

Automatic conversion script
Id: cif_fix_enum 1527 2010-12-29 10:47:43Z saulius 
;
_cod_original_sg_symbol_H-M 'P 21/c'
_cod_database_code 2225498
_cod_database_fobs_code 2225498

loop_
_symmetry_equiv_pos_as_xyz
'x, y, z'
'-x, y+1/2, -z+1/2'
'-x, -y, -z'
'x, -y-1/2, z-1/2'

loop_
_atom_site_type_symbol
_atom_site_label
_atom_site_fract_x
_atom_site_fract_y
_atom_site_fract_z
_atom_site_U_iso_or_equiv
_atom_site_adp_type
_atom_site_calc_flag
_atom_site_refinement_flags
_atom_site_occupancy
_atom_site_disorder_assembly
_atom_site_disorder_group
O O1 0.13071(4) 0.32065(14) 0.15881(6) 0.02003(17) Uani d . 1 . .
O O2 0.00592(3) 0.46137(14) 0.12589(6) 0.01846(17) Uani d . 1 . .
C C1 -0.04942(5) 0.5903(2) 0.11274(9) 0.0201(2) Uani d . 1 . .
H H1 -0.0880(7) 0.489(3) 0.1018(12) 0.030(4) Uiso d . 1 . .
C C2 -0.03863(5) 0.8346(2) 0.11454(9) 0.0208(2) Uani d . 1 . .
H H2 -0.0701(8) 0.964(3) 0.1084(13) 0.034(4) Uiso d . 1 . .
C C3 0.02854(5) 0.8641(2) 0.12983(8) 0.0177(2) Uani d . 1 . .
H H3 0.0517(7) 1.019(3) 0.1342(11) 0.027(4) Uiso d . 1 . .
C C4 0.05367(5) 0.63332(19) 0.13651(8) 0.0152(2) Uani d . 1 . .
C C5 0.11877(5) 0.54141(19) 0.15040(8) 0.0150(2) Uani d . 1 . .
C C6 0.16862(5) 0.72918(19) 0.15159(8) 0.0163(2) Uani d . 1 . .
C C7 0.22914(5) 0.66214(19) 0.15739(8) 0.0159(2) Uani d . 1 . .
C C8 0.28183(5) 0.83333(19) 0.15569(8) 0.01475(19) Uani d . 1 . .
C C9 0.34004(5) 0.80973(19) 0.23544(8) 0.0153(2) Uani d . 1 . .
C C10 0.34956(5) 0.6249(2) 0.31680(8) 0.0183(2) Uani d . 1 . .
C C11 0.40571(5) 0.6100(2) 0.39433(9) 0.0214(2) Uani d . 1 . .
C C12 0.45582(5) 0.7804(2) 0.39679(9) 0.0231(2) Uani d . 1 . .
C C13 0.44862(5) 0.9614(2) 0.32146(9) 0.0214(2) Uani d . 1 . .
C C14 0.39083(5) 0.9814(2) 0.23836(8) 0.0166(2) Uani d . 1 . .
C C15 0.38256(5) 1.1693(2) 0.16251(8) 0.0181(2) Uani d . 1 . .
C C16 0.32655(5) 1.19033(19) 0.08122(8) 0.0164(2) Uani d . 1 . .
C C17 0.31916(5) 1.3816(2) 0.00291(9) 0.0201(2) Uani d . 1 . .
C C18 0.26502(6) 1.3994(2) -0.07801(9) 0.0218(2) Uani d . 1 . .
C C19 0.21559(5) 1.2226(2) -0.08673(8) 0.0209(2) Uani d . 1 . .
C C20 0.22049(5) 1.0396(2) -0.01267(8) 0.0183(2) Uani d . 1 . .
C C21 0.27525(5) 1.01872(19) 0.07639(8) 0.0154(2) Uani d . 1 . .
H H6 0.1563(7) 0.895(3) 0.1471(11) 0.021(3) Uiso d . 1 . .
H H7 0.2399(6) 0.482(3) 0.1653(11) 0.019(3) Uiso d . 1 . .
H H10 0.3158(7) 0.507(3) 0.3176(11) 0.024(4) Uiso d . 1 . .
H H11 0.4105(8) 0.479(3) 0.4498(13) 0.035(4) Uiso d . 1 . .
H H12 0.4960(7) 0.766(3) 0.4544(13) 0.033(4) Uiso d . 1 . .
H H13 0.4831(8) 1.086(3) 0.3216(13) 0.032(4) Uiso d . 1 . .
H H15 0.4171(7) 1.291(3) 0.1670(11) 0.024(4) Uiso d . 1 . .
H H17 0.3534(7) 1.501(3) 0.0097(12) 0.027(4) Uiso d . 1 . .
H H18 0.2611(8) 1.533(3) -0.1306(13) 0.036(4) Uiso d . 1 . .
H H19 0.1780(7) 1.232(3) -0.1469(11) 0.025(4) Uiso d . 1 . .
H H20 0.1864(7) 0.916(3) -0.0210(11) 0.025(4) Uiso d . 1 . .

loop_
_atom_site_aniso_label
_atom_site_aniso_U_11
_atom_site_aniso_U_22
_atom_site_aniso_U_33
_atom_site_aniso_U_12
_atom_site_aniso_U_13
_atom_site_aniso_U_23
O1 0.0184(4) 0.0134(4) 0.0265(4) -0.0007(3) 0.0020(3) 0.0008(3)
O2 0.0144(3) 0.0166(4) 0.0236(4) -0.0032(3) 0.0031(3) 0.0005(3)
C1 0.0134(5) 0.0248(5) 0.0216(5) -0.0011(4) 0.0031(4) 0.0001(4)
C2 0.0154(5) 0.0222(5) 0.0244(5) 0.0021(4) 0.0042(4) 0.0002(4)
C3 0.0165(5) 0.0165(5) 0.0196(5) -0.0007(4) 0.0034(4) -0.0002(4)
C4 0.0142(4) 0.0148(5) 0.0161(4) -0.0026(4) 0.0027(3) 0.0000(3)
C5 0.0147(4) 0.0143(5) 0.0149(4) -0.0017(3) 0.0016(3) -0.0006(3)
C6 0.0161(5) 0.0125(4) 0.0199(4) -0.0013(4) 0.0038(4) -0.0004(4)
C7 0.0163(5) 0.0139(5) 0.0170(4) -0.0011(4) 0.0030(3) -0.0004(3)
C8 0.0136(4) 0.0137(4) 0.0175(4) -0.0003(3) 0.0047(3) -0.0019(3)
C9 0.0140(4) 0.0155(5) 0.0173(4) 0.0008(4) 0.0051(3) -0.0012(4)
C10 0.0162(5) 0.0180(5) 0.0212(5) 0.0012(4) 0.0054(4) 0.0007(4)
C11 0.0190(5) 0.0232(5) 0.0219(5) 0.0047(4) 0.0049(4) 0.0032(4)
C12 0.0156(5) 0.0286(6) 0.0232(5) 0.0024(4) 0.0011(4) 0.0001(4)
C13 0.0139(5) 0.0248(6) 0.0245(5) -0.0009(4) 0.0027(4) -0.0015(4)
C14 0.0135(4) 0.0177(5) 0.0192(4) -0.0002(4) 0.0050(4) -0.0026(4)
C15 0.0157(5) 0.0184(5) 0.0213(5) -0.0025(4) 0.0067(4) -0.0012(4)
C16 0.0167(5) 0.0153(5) 0.0190(4) -0.0003(4) 0.0075(4) -0.0014(4)
C17 0.0217(5) 0.0176(5) 0.0234(5) -0.0010(4) 0.0105(4) 0.0013(4)
C18 0.0259(6) 0.0213(5) 0.0207(5) 0.0027(4) 0.0106(4) 0.0039(4)
C19 0.0204(5) 0.0243(6) 0.0175(5) 0.0024(4) 0.0038(4) 0.0011(4)
C20 0.0170(5) 0.0193(5) 0.0184(4) -0.0003(4) 0.0037(4) -0.0003(4)
C21 0.0150(4) 0.0149(5) 0.0168(4) 0.0006(4) 0.0049(3) -0.0011(4)

loop_
_atom_type_symbol
_atom_type_description
_atom_type_scat_dispersion_real
_atom_type_scat_dispersion_imag
_atom_type_scat_source
C C 0.0033 0.0016 'International Tables Vol C Tables 4.2.6.8 and 6.1.1.4'
H H 0.0000 0.0000 'International Tables Vol C Tables 4.2.6.8 and 6.1.1.4'
O O 0.0106 0.0060 'International Tables Vol C Tables 4.2.6.8 and 6.1.1.4'

loop_
_geom_angle_atom_site_label_1
_geom_angle_atom_site_label_2
_geom_angle_atom_site_label_3
_geom_angle_site_symmetry_1
_geom_angle_site_symmetry_3
_geom_angle
_geom_angle_publ_flag
C1 O2 C4 . . 105.84(8) ?
C2 C1 O2 . . 111.43(10) ?
C2 C1 H1 . . 134.0(9) ?
O2 C1 H1 . . 114.6(9) ?
C1 C2 C3 . . 106.20(10) ?
C1 C2 H2 . . 127.0(10) ?
C3 C2 H2 . . 126.8(10) ?
C4 C3 C2 . . 106.24(9) ?
C4 C3 H3 . . 127.2(9) ?
C2 C3 H3 . . 126.6(9) ?
C3 C4 O2 . . 110.29(9) ?
C3 C4 C5 . . 132.80(9) ?
O2 C4 C5 . . 116.90(9) ?
O1 C5 C4 . . 121.40(9) ?
O1 C5 C6 . . 122.66(9) ?
C4 C5 C6 . . 115.93(9) ?
C7 C6 C5 . . 120.41(10) ?
C7 C6 H6 . . 121.6(9) ?
C5 C6 H6 . . 118.0(9) ?
C6 C7 C8 . . 124.74(10) ?
C6 C7 H7 . . 117.9(8) ?
C8 C7 H7 . . 117.4(8) ?
C21 C8 C9 . . 119.94(9) ?
C21 C8 C7 . . 121.30(9) ?
C9 C8 C7 . . 118.76(9) ?
C8 C9 C10 . . 122.36(9) ?
C8 C9 C14 . . 119.68(9) ?
C10 C9 C14 . . 117.92(9) ?
C11 C10 C9 . . 121.13(10) ?
C11 C10 H10 . . 118.9(8) ?
C9 C10 H10 . . 119.9(8) ?
C10 C11 C12 . . 120.68(10) ?
C10 C11 H11 . . 118.7(9) ?
C12 C11 H11 . . 120.6(9) ?
C13 C12 C11 . . 120.23(10) ?
C13 C12 H12 . . 120.8(9) ?
C11 C12 H12 . . 119.0(9) ?
C12 C13 C14 . . 120.72(10) ?
C12 C13 H13 . . 122.1(9) ?
C14 C13 H13 . . 117.2(9) ?
C15 C14 C13 . . 121.04(10) ?
C15 C14 C9 . . 119.63(9) ?
C13 C14 C9 . . 119.30(10) ?
C14 C15 C16 . . 121.51(10) ?
C14 C15 H15 . . 119.0(8) ?
C16 C15 H15 . . 119.5(8) ?
C15 C16 C17 . . 120.89(10) ?
C15 C16 C21 . . 119.67(9) ?
C17 C16 C21 . . 119.43(9) ?
C18 C17 C16 . . 121.01(10) ?
C18 C17 H17 . . 120.7(9) ?
C16 C17 H17 . . 118.3(9) ?
C17 C18 C19 . . 119.86(10) ?
C17 C18 H18 . . 119.4(9) ?
C19 C18 H18 . . 120.8(9) ?
C20 C19 C18 . . 120.81(10) ?
C20 C19 H19 . . 120.0(9) ?
C18 C19 H19 . . 119.2(9) ?
C19 C20 C21 . . 121.48(10) ?
C19 C20 H20 . . 119.7(8) ?
C21 C20 H20 . . 118.8(8) ?
C8 C21 C20 . . 123.23(9) ?
C8 C21 C16 . . 119.46(9) ?
C20 C21 C16 . . 117.25(9) ?

loop_
_geom_bond_atom_site_label_1
_geom_bond_atom_site_label_2
_geom_bond_site_symmetry_2
_geom_bond_distance
_geom_bond_publ_flag
O1 C5 . 1.2312(13) ?
O2 C1 . 1.3606(13) ?
O2 C4 . 1.3754(12) ?
C1 C2 . 1.3526(16) ?
C1 H1 . 0.981(16) ?
C2 C3 . 1.4235(15) ?
C2 H2 . 0.968(17) ?
C3 C4 . 1.3654(14) ?
C3 H3 . 0.974(15) ?
C4 C5 . 1.4609(14) ?
C5 C6 . 1.4827(14) ?
C6 C7 . 1.3406(14) ?
C6 H6 . 0.941(15) ?
C7 C8 . 1.4757(14) ?
C7 H7 . 1.009(14) ?
C8 C21 . 1.4176(14) ?
C8 C9 . 1.4196(14) ?
C9 C10 . 1.4303(14) ?
C9 C14 . 1.4353(14) ?
C10 C11 . 1.3701(15) ?
C10 H10 . 0.973(15) ?
C11 C12 . 1.4209(17) ?
C11 H11 . 0.997(17) ?
C12 C13 . 1.3642(17) ?
C12 H12 . 0.996(16) ?
C13 C14 . 1.4342(14) ?
C13 H13 . 1.007(16) ?
C14 C15 . 1.3950(15) ?
C15 C16 . 1.3959(14) ?
C15 H15 . 0.988(15) ?
C16 C17 . 1.4310(15) ?
C16 C21 . 1.4396(14) ?
C17 C18 . 1.3645(16) ?
C17 H17 . 0.972(15) ?
C18 C19 . 1.4225(17) ?
C18 H18 . 0.984(17) ?
C19 C20 . 1.3653(15) ?
C19 H19 . 0.975(14) ?
C20 C21 . 1.4346(14) ?
C20 H20 . 0.984(15) ?

loop_
_geom_hbond_atom_site_label_D
_geom_hbond_atom_site_label_H
_geom_hbond_atom_site_label_A
_geom_hbond_site_symmetry_A
_geom_hbond_distance_DH
_geom_hbond_distance_HA
_geom_hbond_distance_DA
_geom_hbond_angle_DHA
_geom_hbond_publ_flag
C3 H3 O1 1_565 0.98(2) 2.34(2) 3.2871(14) 165.0(10) y
C6 H6 O1 1_565 0.94(2) 2.40(2) 3.3366(13) 173.0(10) y
C19 H19 O1 4_575 0.980(10) 2.470(10) 3.3419(13) 148.0(10) y

loop_
_geom_torsion_atom_site_label_1
_geom_torsion_atom_site_label_2
_geom_torsion_atom_site_label_3
_geom_torsion_atom_site_label_4
_geom_torsion_site_symmetry_1
_geom_torsion_site_symmetry_2
_geom_torsion_site_symmetry_3
_geom_torsion_site_symmetry_4
_geom_torsion
_geom_torsion_publ_flag
C4 O2 C1 C2 . . . . 0.05(12) ?
O2 C1 C2 C3 . . . . 0.07(13) ?
C1 C2 C3 C4 . . . . -0.16(12) ?
C2 C3 C4 O2 . . . . 0.20(11) ?
C2 C3 C4 C5 . . . . 179.04(10) ?
C1 O2 C4 C3 . . . . -0.16(11) ?
C1 O2 C4 C5 . . . . -179.20(8) ?
C3 C4 C5 O1 . . . . 176.89(11) ?
O2 C4 C5 O1 . . . . -4.33(14) ?
C3 C4 C5 C6 . . . . -4.22(16) ?
O2 C4 C5 C6 . . . . 174.56(8) ?
O1 C5 C6 C7 . . . . 2.92(15) ?
C4 C5 C6 C7 . . . . -175.95(9) ?
C5 C6 C7 C8 . . . . 178.00(9) ?
C6 C7 C8 C21 . . . . -49.44(15) ?
C6 C7 C8 C9 . . . . 130.63(11) ?
C21 C8 C9 C10 . . . . -179.46(9) ?
C7 C8 C9 C10 . . . . 0.48(15) ?
C21 C8 C9 C14 . . . . 2.99(15) ?
C7 C8 C9 C14 . . . . -177.07(9) ?
C8 C9 C10 C11 . . . . -178.45(10) ?
C14 C9 C10 C11 . . . . -0.86(15) ?
C9 C10 C11 C12 . . . . 0.87(17) ?
C10 C11 C12 C13 . . . . -0.18(18) ?
C11 C12 C13 C14 . . . . -0.48(18) ?
C12 C13 C14 C15 . . . . 178.54(10) ?
C12 C13 C14 C9 . . . . 0.46(16) ?
C8 C9 C14 C15 . . . . -0.25(15) ?
C10 C9 C14 C15 . . . . -177.91(9) ?
C8 C9 C14 C13 . . . . 177.85(9) ?
C10 C9 C14 C13 . . . . 0.20(15) ?
C13 C14 C15 C16 . . . . 179.91(10) ?
C9 C14 C15 C16 . . . . -2.01(16) ?
C14 C15 C16 C17 . . . . -178.97(10) ?
C14 C15 C16 C21 . . . . 1.51(15) ?
C15 C16 C17 C18 . . . . 178.56(10) ?
C21 C16 C17 C18 . . . . -1.92(16) ?
C16 C17 C18 C19 . . . . -1.51(17) ?
C17 C18 C19 C20 . . . . 2.45(17) ?
C18 C19 C20 C21 . . . . 0.14(17) ?
C9 C8 C21 C20 . . . . 173.77(9) ?
C7 C8 C21 C20 . . . . -6.16(15) ?
C9 C8 C21 C16 . . . . -3.49(15) ?
C7 C8 C21 C16 . . . . 176.57(9) ?
C19 C20 C21 C8 . . . . 179.21(10) ?
C19 C20 C21 C16 . . . . -3.47(15) ?
C15 C16 C21 C8 . . . . 1.27(15) ?
C17 C16 C21 C8 . . . . -178.26(9) ?
C15 C16 C21 C20 . . . . -176.16(9) ?
C17 C16 C21 C20 . . . . 4.31(14) ?

loop_
_cod_related_entry_id
_cod_related_entry_database
_cod_related_entry_code
1 ChemSpider 4650267
